data_4024380
loop_
_publ_author_name
'Xiao-Long Qiu'
'Jiewen Zhu'
'Guikai Wu'
'Wen-Hwa Lee'
'A. Richard Chamberlin'

_publ_section_title
;
Stereoselective Synthesis of Chiral IBR2 Analogues
;
_journal_name_full 'Journal of Organic Chemistry'
_journal_page_first 2018
_journal_page_last 2027
_journal_paper_doi 10.1021/jo802607f
_journal_volume 74
_journal_year 2009
_chemical_formula_sum 'C24 H22 N2 O2 S'
_chemical_formula_weight 402.50
_chemical_name_systematic
; 
 ? 
;
_space_group_IT_number 19
_symmetry_cell_setting orthorhombic
_symmetry_space_group_name_Hall 'P 2ac 2ab'
_symmetry_space_group_name_H-M 'P 21 21 21'
_atom_sites_solution_hydrogens difmap
_atom_sites_solution_primary direct
_atom_sites_solution_secondary difmap
_audit_creation_method SHELXTL
_cell_angle_alpha 90.00
_cell_angle_beta 90.00
_cell_angle_gamma 90.00
_cell_formula_units_Z 8
_cell_length_a 9.2652(9)
_cell_length_b 13.7631(13)
_cell_length_c 31.772(3)
_cell_measurement_temperature 158(2)
_cell_volume 4051.5(7)
_computing_cell_refinement 'Bruker SMART/SAINT'
_computing_data_collection 'Bruker SMART'
_computing_data_reduction 'Bruker SAINT'
_computing_molecular_graphics 'Bruker SHELXTL'
_computing_publication_material 'Bruker SHELXTL'
_computing_structure_refinement 'Bruker SHELXTL'
_computing_structure_solution 'Bruker SHELXTL'
_diffrn_ambient_temperature 158(2)
_diffrn_measured_fraction_theta_full 0.997
_diffrn_measured_fraction_theta_max 0.997
_diffrn_measurement_device_type 'CCD area detector'
_diffrn_measurement_method 'omega scans'
_diffrn_radiation_monochromator graphite
_diffrn_radiation_source 'sealed tube'
_diffrn_radiation_type MoK\a
_diffrn_radiation_wavelength 0.71073
_diffrn_reflns_av_R_equivalents 0.0510
_diffrn_reflns_av_sigmaI/netI 0.0459
_diffrn_reflns_limit_h_max 12
_diffrn_reflns_limit_h_min -12
_diffrn_reflns_limit_k_max 18
_diffrn_reflns_limit_k_min -18
_diffrn_reflns_limit_l_max 42
_diffrn_reflns_limit_l_min -42
_diffrn_reflns_number 45165
_diffrn_reflns_theta_full 28.32
_diffrn_reflns_theta_max 28.32
_diffrn_reflns_theta_min 1.28
_diffrn_standards_decay_% '< 1.0'
_diffrn_standards_interval_count 'initial 50 frames recollected'
_diffrn_standards_number '50 frames'
_exptl_absorpt_coefficient_mu 0.183
_exptl_absorpt_correction_T_max 0.9696
_exptl_absorpt_correction_T_min 0.9472
_exptl_absorpt_correction_type multi-scan
_exptl_absorpt_process_details 'Bruker SADABS'
_exptl_crystal_colour colorless
_exptl_crystal_density_diffrn 1.320
_exptl_crystal_density_meas ?
_exptl_crystal_density_method 'not measured'
_exptl_crystal_description prism
_exptl_crystal_F_000 1696
_exptl_crystal_size_max 0.30
_exptl_crystal_size_mid 0.20
_exptl_crystal_size_min 0.17
_refine_diff_density_max 0.272
_refine_diff_density_min -0.313
_refine_diff_density_rms 0.049
_refine_ls_abs_structure_details 'Flack H D (1983), Acta Cryst. A39, 876-881'
_refine_ls_abs_structure_Flack -0.02(5)
_refine_ls_extinction_coef 0.00060(16)
_refine_ls_extinction_expression Fc^*^=kFc[1+0.001xFc^2^\l^3^/sin(2\q)]^-1/4^
_refine_ls_extinction_method SHELXTL
_refine_ls_goodness_of_fit_ref 1.054
_refine_ls_hydrogen_treatment refall
_refine_ls_matrix_type full
_refine_ls_number_parameters 700
_refine_ls_number_reflns 10035
_refine_ls_number_restraints 0
_refine_ls_restrained_S_all 1.054
_refine_ls_R_factor_all 0.0565
_refine_ls_R_factor_gt 0.0366
_refine_ls_shift/su_max 0.001
_refine_ls_shift/su_mean 0.000
_refine_ls_structure_factor_coef Fsqd
_refine_ls_weighting_details 'calc w=1/[\s^2^(Fo^2^)+(0.0277P)^2^+1.3830P] where P=(Fo^2^+2Fc^2^)/3'
_refine_ls_weighting_scheme calc
_refine_ls_wR_factor_gt 0.0732
_refine_ls_wR_factor_ref 0.0819
_reflns_number_gt 8263
_reflns_number_total 10035
_reflns_threshold_expression >2sigma(I)
_cod_data_source_file jo802607f_si_003.cif
_cod_data_source_block whl4
_cod_depositor_comments
;
The following automatic conversions were performed:
'_symmetry_cell_setting' value 'Orthorhombic' changed to 'orthorhombic'
according to '/home/saulius/struct/CIF-dictionaries/cif_core.dic'
dictionary named 'cif_core.dic' version 2.4.1 from 2010-06-29.

Automatic conversion script
Id: cif_fix_enum 1527 2010-12-29 10:47:43Z saulius 

The following automatic conversions were performed:

'_exptl_crystal_density_meas' value 'n/a' was changed to '?' - the
value is perceived as not measured.

Automatic conversion script
Id: cif_fix_values 3008 2015-01-20 13:52:24Z robertas 
;
_cod_original_sg_symbol_H-M P2(1)2(1)2(1)
_cod_database_code 4024380

loop_
_symmetry_equiv_pos_as_xyz
'x, y, z'
'-x+1/2, -y, z+1/2'
'-x, y+1/2, -z+1/2'
'x+1/2, -y+1/2, -z'

loop_
_atom_site_label
_atom_site_type_symbol
_atom_site_fract_x
_atom_site_fract_y
_atom_site_fract_z
_atom_site_U_iso_or_equiv
_atom_site_adp_type
_atom_site_occupancy
_atom_site_symmetry_multiplicity
_atom_site_calc_flag
_atom_site_refinement_flags
_atom_site_disorder_assembly
_atom_site_disorder_group
S1 S 0.53645(5) 0.01901(4) 0.896756(14) 0.01748(10) Uani 1 1 d . . .
O1 O 0.65297(14) -0.03907(10) 0.91337(4) 0.0232(3) Uani 1 1 d . . .
O2 O 0.56959(15) 0.11080(10) 0.87811(4) 0.0231(3) Uani 1 1 d . . .
N1 N 0.42528(17) 0.03791(12) 0.93481(5) 0.0199(3) Uani 1 1 d . . .
N2 N -0.04392(19) 0.04120(13) 0.90268(5) 0.0263(4) Uani 1 1 d . . .
C1 C 0.3224(2) 0.12065(15) 0.93438(6) 0.0189(4) Uani 1 1 d . . .
C2 C 0.3102(2) 0.15996(15) 0.97919(6) 0.0199(4) Uani 1 1 d . . .
C3 C 0.2423(2) 0.24886(17) 0.98509(7) 0.0275(5) Uani 1 1 d . . .
C4 C 0.2383(3) 0.29277(19) 1.02398(7) 0.0346(6) Uani 1 1 d . . .
C5 C 0.3045(3) 0.24833(17) 1.05799(7) 0.0305(5) Uani 1 1 d . . .
C6 C 0.3695(2) 0.15938(17) 1.05290(6) 0.0265(5) Uani 1 1 d . . .
C7 C 0.3716(2) 0.11278(15) 1.01370(6) 0.0217(4) Uani 1 1 d . . .
C8 C 0.4379(2) 0.01285(18) 1.00975(6) 0.0281(5) Uani 1 1 d . . .
C9 C 0.4012(2) -0.03366(16) 0.96801(7) 0.0257(5) Uani 1 1 d . . .
C10 C 0.1796(2) 0.09721(14) 0.91414(6) 0.0194(4) Uani 1 1 d . . .
C11 C 0.0652(2) 0.04953(16) 0.93143(7) 0.0253(5) Uani 1 1 d . . .
C12 C -0.0031(2) 0.08621(14) 0.86574(6) 0.0233(4) Uani 1 1 d . . .
C13 C -0.0788(2) 0.09897(17) 0.82839(7) 0.0288(5) Uani 1 1 d . . .
C14 C -0.0095(3) 0.14741(16) 0.79634(7) 0.0298(5) Uani 1 1 d . . .
C15 C 0.1330(3) 0.18180(16) 0.80109(7) 0.0275(5) Uani 1 1 d . . .
C16 C 0.2068(2) 0.16992(15) 0.83853(7) 0.0231(4) Uani 1 1 d . . .
C17 C 0.1385(2) 0.12116(14) 0.87183(6) 0.0193(4) Uani 1 1 d . . .
C18 C 0.4468(2) -0.05301(15) 0.85783(6) 0.0214(4) Uani 1 1 d . . .
C19 C 0.5442(2) -0.06661(14) 0.82039(6) 0.0212(4) Uani 1 1 d . . .
C20 C 0.6534(2) -0.13550(16) 0.82176(7) 0.0261(5) Uani 1 1 d . . .
C21 C 0.7499(3) -0.14460(18) 0.78878(7) 0.0326(5) Uani 1 1 d . . .
C22 C 0.7369(3) -0.08509(18) 0.75378(7) 0.0329(5) Uani 1 1 d . . .
C23 C 0.6267(3) -0.01716(17) 0.75170(7) 0.0308(5) Uani 1 1 d . . .
C24 C 0.5305(2) -0.00768(15) 0.78519(6) 0.0254(4) Uani 1 1 d . . .
H2 H -0.126(3) 0.0155(16) 0.9066(6) 0.022(6) Uiso 1 1 d . . .
H1A H 0.367(2) 0.1715(16) 0.9183(7) 0.023(6) Uiso 1 1 d . . .
H3A H 0.204(2) 0.2779(17) 0.9608(7) 0.025(6) Uiso 1 1 d . . .
H4A H 0.195(3) 0.356(2) 1.0263(8) 0.044(7) Uiso 1 1 d . . .
H5A H 0.303(2) 0.2816(16) 1.0841(7) 0.025(6) Uiso 1 1 d . . .
H6A H 0.415(2) 0.1280(16) 1.0764(7) 0.022(6) Uiso 1 1 d . . .
H8A H 0.398(2) -0.0287(15) 1.0329(6) 0.020(5) Uiso 1 1 d . . .
H8B H 0.545(3) 0.0215(17) 1.0115(7) 0.031(6) Uiso 1 1 d . . .
H9A H 0.466(3) -0.0892(18) 0.9624(7) 0.038(7) Uiso 1 1 d . . .
H9B H 0.298(3) -0.0594(18) 0.9662(7) 0.038(7) Uiso 1 1 d . . .
H11A H 0.055(2) 0.0257(16) 0.9586(7) 0.024(5) Uiso 1 1 d . . .
H13A H -0.175(3) 0.0754(17) 0.8253(7) 0.035(7) Uiso 1 1 d . . .
H14A H -0.055(2) 0.1551(16) 0.7709(7) 0.029(6) Uiso 1 1 d . . .
H15A H 0.179(3) 0.2138(18) 0.7784(8) 0.035(7) Uiso 1 1 d . . .
H16A H 0.305(3) 0.1920(17) 0.8409(7) 0.032(6) Uiso 1 1 d . . .
H18A H 0.357(2) -0.0194(17) 0.8510(6) 0.027(6) Uiso 1 1 d . . .
H18B H 0.426(2) -0.1153(17) 0.8719(7) 0.027(6) Uiso 1 1 d . . .
H20A H 0.662(3) -0.1752(18) 0.8455(8) 0.035(7) Uiso 1 1 d . . .
H21A H 0.825(3) -0.1923(19) 0.7905(8) 0.046(8) Uiso 1 1 d . . .
H22A H 0.807(3) -0.0937(17) 0.7315(7) 0.033(6) Uiso 1 1 d . . .
H23A H 0.619(2) 0.0190(17) 0.7285(7) 0.028(6) Uiso 1 1 d . . .
H24A H 0.457(2) 0.0381(15) 0.7853(6) 0.022(6) Uiso 1 1 d . . .
S2 S 0.50905(5) 0.48014(4) 0.866417(14) 0.02092(11) Uani 1 1 d . . .
O3 O 0.37937(15) 0.42570(12) 0.87495(4) 0.0290(3) Uani 1 1 d . . .
O4 O 0.49796(16) 0.57624(10) 0.84942(4) 0.0269(3) Uani 1 1 d . . .
N3 N 0.60498(17) 0.41586(12) 0.83462(5) 0.0190(3) Uani 1 1 d . . .
N4 N 1.08094(19) 0.44903(13) 0.86013(5) 0.0234(4) Uani 1 1 d . . .
C25 C 0.72216(19) 0.45850(14) 0.80859(6) 0.0178(4) Uani 1 1 d . . .
C26 C 0.7431(2) 0.39457(15) 0.76979(6) 0.0190(4) Uani 1 1 d . . .
C27 C 0.8368(2) 0.42919(17) 0.73839(6) 0.0244(4) Uani 1 1 d . . .
C28 C 0.8574(2) 0.37667(18) 0.70164(7) 0.0285(5) Uani 1 1 d . . .
C29 C 0.7856(3) 0.28943(17) 0.69580(7) 0.0305(5) Uani 1 1 d . . .
C30 C 0.6951(3) 0.25494(16) 0.72654(7) 0.0269(5) Uani 1 1 d . . .
C31 C 0.6736(2) 0.30618(15) 0.76428(6) 0.0208(4) Uani 1 1 d . . .
C32 C 0.5784(2) 0.26419(16) 0.79798(6) 0.0231(4) Uani 1 1 d . . .
C33 C 0.6118(2) 0.30987(15) 0.84005(6) 0.0212(4) Uani 1 1 d . . .
C34 C 0.86173(19) 0.47434(15) 0.83231(6) 0.0191(4) Uani 1 1 d . . .
C35 C 0.9722(2) 0.40957(15) 0.83643(6) 0.0208(4) Uani 1 1 d . . .
C36 C 1.0435(2) 0.54244(14) 0.87113(6) 0.0202(4) Uani 1 1 d . . .
C37 C 1.1189(2) 0.61109(17) 0.89479(6) 0.0250(4) Uani 1 1 d . . .
C38 C 1.0534(2) 0.69991(17) 0.90121(6) 0.0275(5) Uani 1 1 d . . .
C39 C 0.9169(2) 0.72107(16) 0.88438(7) 0.0265(5) Uani 1 1 d . . .
C40 C 0.8424(2) 0.65265(15) 0.86102(6) 0.0229(4) Uani 1 1 d . . .
C41 C 0.9052(2) 0.56118(14) 0.85431(6) 0.0185(4) Uani 1 1 d . . .
C42 C 0.6040(2) 0.48530(17) 0.91554(6) 0.0214(4) Uani 1 1 d . . .
C43 C 0.5310(2) 0.54994(14) 0.94718(6) 0.0213(4) Uani 1 1 d . . .
C44 C 0.4067(2) 0.52114(18) 0.96796(6) 0.0257(4) Uani 1 1 d . . .
C45 C 0.3433(2) 0.5820(2) 0.99776(6) 0.0331(5) Uani 1 1 d . . .
C46 C 0.4047(3) 0.6709(2) 1.00680(7) 0.0355(6) Uani 1 1 d . . .
C47 C 0.5285(3) 0.70039(18) 0.98665(7) 0.0366(6) Uani 1 1 d . . .
C48 C 0.5910(3) 0.64012(17) 0.95677(7) 0.0296(5) Uani 1 1 d . . .
H4 H 1.165(3) 0.4244(18) 0.8641(7) 0.032(7) Uiso 1 1 d . . .
H25A H 0.686(2) 0.5244(15) 0.7992(6) 0.017(5) Uiso 1 1 d . . .
H27A H 0.884(2) 0.4907(15) 0.7427(6) 0.015(5) Uiso 1 1 d . . .
H28A H 0.918(2) 0.3994(16) 0.6816(7) 0.027(6) Uiso 1 1 d . . .
H29A H 0.794(3) 0.2542(17) 0.6705(8) 0.034(7) Uiso 1 1 d . . .
H30A H 0.647(3) 0.1943(17) 0.7222(7) 0.029(6) Uiso 1 1 d . . .
H32A H 0.471(3) 0.2776(16) 0.7906(7) 0.030(6) Uiso 1 1 d . . .
H32B H 0.595(2) 0.1957(16) 0.7998(6) 0.016(5) Uiso 1 1 d . . .
H33A H 0.707(3) 0.2921(17) 0.8495(7) 0.026(6) Uiso 1 1 d . . .
H33B H 0.549(2) 0.2896(14) 0.8619(6) 0.017(5) Uiso 1 1 d . . .
H35A H 0.980(2) 0.3467(15) 0.8255(6) 0.017(5) Uiso 1 1 d . . .
H37A H 1.213(2) 0.5959(15) 0.9051(6) 0.023(6) Uiso 1 1 d . . .
H38A H 1.099(2) 0.7523(17) 0.9178(7) 0.027(6) Uiso 1 1 d . . .
H39A H 0.869(3) 0.7847(19) 0.8903(7) 0.038(7) Uiso 1 1 d . . .
H40A H 0.747(2) 0.6627(15) 0.8503(6) 0.020(6) Uiso 1 1 d . . .
H42A H 0.694(2) 0.5097(15) 0.9092(6) 0.016(5) Uiso 1 1 d . . .
H42B H 0.607(3) 0.4179(19) 0.9248(7) 0.038(7) Uiso 1 1 d . . .
H44A H 0.367(2) 0.4586(17) 0.9624(7) 0.024(6) Uiso 1 1 d . . .
H45A H 0.258(3) 0.560(2) 1.0120(8) 0.053(8) Uiso 1 1 d . . .
H46A H 0.369(3) 0.711(2) 1.0262(9) 0.055(9) Uiso 1 1 d . . .
H47A H 0.578(3) 0.766(2) 0.9928(8) 0.052(8) Uiso 1 1 d . . .
H48A H 0.674(3) 0.6597(17) 0.9420(7) 0.029(6) Uiso 1 1 d . . .

loop_
_atom_site_aniso_label
_atom_site_aniso_U_11
_atom_site_aniso_U_22
_atom_site_aniso_U_33
_atom_site_aniso_U_23
_atom_site_aniso_U_13
_atom_site_aniso_U_12
S1 0.0137(2) 0.0216(2) 0.0171(2) -0.00200(19) 0.00008(16) -0.00025(19)
O1 0.0175(6) 0.0307(8) 0.0213(7) -0.0014(6) -0.0013(5) 0.0043(6)
O2 0.0247(8) 0.0233(7) 0.0214(7) -0.0016(6) 0.0044(6) -0.0040(6)
N1 0.0197(8) 0.0211(9) 0.0189(8) 0.0014(6) 0.0046(6) 0.0039(7)
N2 0.0150(8) 0.0325(10) 0.0316(9) -0.0021(8) 0.0038(7) -0.0034(8)
C1 0.0182(10) 0.0188(10) 0.0197(9) 0.0006(8) 0.0014(7) 0.0010(8)
C2 0.0149(9) 0.0263(11) 0.0185(9) -0.0015(8) 0.0024(7) -0.0028(8)
C3 0.0310(12) 0.0252(11) 0.0264(11) -0.0003(9) -0.0002(9) 0.0040(10)
C4 0.0434(15) 0.0296(13) 0.0309(12) -0.0056(10) 0.0072(10) 0.0023(11)
C5 0.0365(13) 0.0326(13) 0.0223(10) -0.0080(9) 0.0066(9) -0.0132(11)
C6 0.0224(11) 0.0383(13) 0.0187(10) 0.0032(9) -0.0010(8) -0.0079(10)
C7 0.0145(9) 0.0294(11) 0.0213(9) 0.0034(8) 0.0015(7) -0.0040(9)
C8 0.0259(11) 0.0362(12) 0.0220(10) 0.0077(9) 0.0034(8) 0.0071(10)
C9 0.0255(11) 0.0231(11) 0.0286(11) 0.0060(9) 0.0065(8) 0.0022(10)
C10 0.0176(9) 0.0201(10) 0.0205(9) -0.0027(8) 0.0010(8) 0.0018(8)
C11 0.0211(10) 0.0325(12) 0.0224(10) -0.0027(9) 0.0039(8) 0.0000(9)
C12 0.0190(10) 0.0230(10) 0.0279(10) -0.0051(8) 0.0023(8) 0.0036(8)
C13 0.0201(11) 0.0296(12) 0.0366(12) -0.0118(10) -0.0062(9) 0.0057(9)
C14 0.0346(13) 0.0316(12) 0.0232(10) -0.0049(9) -0.0112(9) 0.0128(10)
C15 0.0329(12) 0.0260(11) 0.0236(11) 0.0017(9) -0.0003(9) 0.0079(10)
C16 0.0216(10) 0.0210(11) 0.0268(11) 0.0000(8) 0.0003(8) 0.0011(9)
C17 0.0175(9) 0.0184(10) 0.0220(10) -0.0037(8) -0.0017(8) 0.0036(8)
C18 0.0188(10) 0.0212(10) 0.0241(10) -0.0030(8) -0.0032(8) 0.0011(8)
C19 0.0221(10) 0.0220(10) 0.0197(9) -0.0059(8) -0.0055(8) -0.0016(9)
C20 0.0310(12) 0.0259(11) 0.0212(10) -0.0043(9) -0.0031(9) 0.0062(10)
C21 0.0341(13) 0.0336(13) 0.0300(12) -0.0123(10) 0.0006(10) 0.0068(11)
C22 0.0388(14) 0.0365(14) 0.0235(11) -0.0111(10) 0.0051(10) -0.0053(11)
C23 0.0470(13) 0.0263(11) 0.0192(10) -0.0015(9) -0.0041(9) -0.0083(11)
C24 0.0303(11) 0.0196(10) 0.0264(10) -0.0055(8) -0.0103(8) -0.0006(9)
S2 0.0135(2) 0.0290(3) 0.0202(2) -0.0057(2) -0.00147(17) 0.0043(2)
O3 0.0153(7) 0.0437(9) 0.0279(8) -0.0090(7) 0.0016(6) -0.0008(7)
O4 0.0243(8) 0.0303(8) 0.0261(7) -0.0053(6) -0.0039(6) 0.0115(7)
N3 0.0166(8) 0.0194(8) 0.0212(8) -0.0038(7) 0.0025(6) 0.0009(7)
N4 0.0142(9) 0.0295(10) 0.0266(9) 0.0014(7) 0.0009(7) 0.0034(7)
C25 0.0153(9) 0.0178(10) 0.0204(9) -0.0002(8) 0.0004(7) -0.0004(7)
C26 0.0182(9) 0.0216(10) 0.0173(9) -0.0005(8) -0.0015(7) 0.0031(8)
C27 0.0237(11) 0.0255(11) 0.0239(10) 0.0051(9) 0.0014(8) -0.0005(9)
C28 0.0254(11) 0.0396(13) 0.0205(10) 0.0054(9) 0.0056(9) 0.0050(10)
C29 0.0386(14) 0.0325(13) 0.0203(11) -0.0020(9) -0.0006(9) 0.0093(10)
C30 0.0360(12) 0.0221(11) 0.0225(10) -0.0027(9) -0.0019(9) 0.0055(10)
C31 0.0219(10) 0.0219(10) 0.0186(9) 0.0013(8) -0.0014(8) 0.0049(8)
C32 0.0264(11) 0.0194(11) 0.0234(10) -0.0009(8) 0.0005(8) -0.0023(9)
C33 0.0212(10) 0.0221(10) 0.0203(10) 0.0021(8) 0.0038(8) -0.0004(9)
C34 0.0163(9) 0.0215(10) 0.0194(9) 0.0012(8) 0.0012(7) -0.0005(8)
C35 0.0161(10) 0.0240(10) 0.0223(9) 0.0003(8) 0.0018(8) 0.0024(8)
C36 0.0170(9) 0.0263(10) 0.0173(9) 0.0042(7) 0.0028(7) -0.0012(8)
C37 0.0154(10) 0.0387(12) 0.0209(10) 0.0031(9) -0.0013(8) -0.0055(9)
C38 0.0295(12) 0.0331(12) 0.0198(10) -0.0022(9) -0.0004(9) -0.0108(10)
C39 0.0290(12) 0.0225(11) 0.0279(11) -0.0024(9) 0.0028(9) -0.0019(9)
C40 0.0199(10) 0.0232(10) 0.0255(10) 0.0017(8) -0.0001(8) 0.0007(8)
C41 0.0168(9) 0.0200(10) 0.0187(9) 0.0018(7) 0.0024(7) -0.0004(8)
C42 0.0154(9) 0.0285(11) 0.0203(9) -0.0021(9) -0.0017(7) 0.0008(9)
C43 0.0183(10) 0.0283(11) 0.0173(9) -0.0010(8) -0.0037(7) 0.0041(8)
C44 0.0227(10) 0.0360(12) 0.0185(9) -0.0019(9) -0.0022(7) -0.0017(10)
C45 0.0211(11) 0.0601(16) 0.0180(10) -0.0024(10) 0.0001(8) 0.0064(11)
C46 0.0323(13) 0.0490(16) 0.0253(11) -0.0127(11) -0.0040(10) 0.0167(12)
C47 0.0444(15) 0.0319(13) 0.0335(12) -0.0074(10) -0.0025(11) 0.0066(12)
C48 0.0301(12) 0.0322(13) 0.0265(11) -0.0025(9) 0.0039(9) -0.0032(10)

loop_
_atom_type_symbol
_atom_type_description
_atom_type_scat_dispersion_real
_atom_type_scat_dispersion_imag
_atom_type_scat_source
C C 0.0033 0.0016 'International Tables Vol C Tables 4.2.6.8 and 6.1.1.4'
H H 0.0000 0.0000 'International Tables Vol C Tables 4.2.6.8 and 6.1.1.4'
N N 0.0061 0.0033 'International Tables Vol C Tables 4.2.6.8 and 6.1.1.4'
O O 0.0106 0.0060 'International Tables Vol C Tables 4.2.6.8 and 6.1.1.4'
S S 0.1246 0.1234 'International Tables Vol C Tables 4.2.6.8 and 6.1.1.4'

loop_
_geom_angle_atom_site_label_1
_geom_angle_atom_site_label_2
_geom_angle_atom_site_label_3
_geom_angle
_geom_angle_site_symmetry_1
_geom_angle_site_symmetry_3
_geom_angle_publ_flag
O2 S1 O1 118.73(9) . . ?
O2 S1 N1 107.83(8) . . ?
O1 S1 N1 107.06(8) . . ?
O2 S1 C18 107.63(9) . . ?
O1 S1 C18 107.05(9) . . ?
N1 S1 C18 108.16(9) . . ?
C9 N1 C1 115.21(15) . . ?
C9 N1 S1 122.09(14) . . ?
C1 N1 S1 121.86(13) . . ?
C11 N2 C12 109.14(17) . . ?
N1 C1 C10 113.80(16) . . ?
N1 C1 C2 108.10(15) . . ?
C10 C1 C2 114.13(16) . . ?
C3 C2 C7 119.26(19) . . ?
C3 C2 C1 118.13(18) . . ?
C7 C2 C1 122.51(18) . . ?
C4 C3 C2 121.4(2) . . ?
C3 C4 C5 119.7(2) . . ?
C6 C5 C4 119.7(2) . . ?
C5 C6 C7 121.2(2) . . ?
C2 C7 C6 118.7(2) . . ?
C2 C7 C8 121.59(18) . . ?
C6 C7 C8 119.74(18) . . ?
C7 C8 C9 111.52(17) . . ?
N1 C9 C8 108.29(18) . . ?
C11 C10 C17 106.39(18) . . ?
C11 C10 C1 127.90(18) . . ?
C17 C10 C1 125.70(17) . . ?
C10 C11 N2 110.24(18) . . ?
N2 C12 C13 130.1(2) . . ?
N2 C12 C17 106.95(18) . . ?
C13 C12 C17 122.9(2) . . ?
C14 C13 C12 117.2(2) . . ?
C13 C14 C15 121.3(2) . . ?
C16 C15 C14 121.0(2) . . ?
C15 C16 C17 118.8(2) . . ?
C16 C17 C12 118.63(18) . . ?
C16 C17 C10 134.11(19) . . ?
C12 C17 C10 107.25(18) . . ?
C19 C18 S1 109.70(14) . . ?
C24 C19 C20 119.43(19) . . ?
C24 C19 C18 120.66(18) . . ?
C20 C19 C18 119.84(18) . . ?
C21 C20 C19 120.6(2) . . ?
C20 C21 C22 119.9(2) . . ?
C23 C22 C21 120.0(2) . . ?
C22 C23 C24 119.9(2) . . ?
C19 C24 C23 120.2(2) . . ?
O4 S2 O3 119.41(9) . . ?
O4 S2 N3 108.08(9) . . ?
O3 S2 N3 107.01(9) . . ?
O4 S2 C42 109.07(10) . . ?
O3 S2 C42 105.42(9) . . ?
N3 S2 C42 107.28(9) . . ?
C33 N3 C25 115.21(15) . . ?
C33 N3 S2 119.68(13) . . ?
C25 N3 S2 122.38(13) . . ?
C35 N4 C36 108.91(17) . . ?
N3 C25 C34 113.85(15) . . ?
N3 C25 C26 108.33(15) . . ?
C34 C25 C26 112.14(15) . . ?
C31 C26 C27 119.62(18) . . ?
C31 C26 C25 123.26(17) . . ?
C27 C26 C25 117.12(18) . . ?
C28 C27 C26 120.4(2) . . ?
C29 C28 C27 119.9(2) . . ?
C30 C29 C28 119.9(2) . . ?
C29 C30 C31 121.4(2) . . ?
C26 C31 C30 118.82(19) . . ?
C26 C31 C32 121.29(17) . . ?
C30 C31 C32 119.88(19) . . ?
C31 C32 C33 110.52(17) . . ?
N3 C33 C32 107.49(16) . . ?
C35 C34 C41 106.60(17) . . ?
C35 C34 C25 126.53(18) . . ?
C41 C34 C25 126.86(17) . . ?
C34 C35 N4 110.22(18) . . ?
N4 C36 C37 130.01(19) . . ?
N4 C36 C41 107.66(18) . . ?
C37 C36 C41 122.33(19) . . ?
C38 C37 C36 117.36(19) . . ?
C37 C38 C39 121.6(2) . . ?
C40 C39 C38 120.8(2) . . ?
C39 C40 C41 119.04(19) . . ?
C40 C41 C36 118.85(19) . . ?
C40 C41 C34 134.55(18) . . ?
C36 C41 C34 106.59(17) . . ?
C43 C42 S2 112.63(14) . . ?
C44 C43 C48 118.8(2) . . ?
C44 C43 C42 121.56(19) . . ?
C48 C43 C42 119.61(19) . . ?
C43 C44 C45 120.2(2) . . ?
C46 C45 C44 120.0(2) . . ?
C47 C46 C45 120.6(2) . . ?
C46 C47 C48 119.4(2) . . ?
C47 C48 C43 121.1(2) . . ?

loop_
_geom_bond_atom_site_label_1
_geom_bond_atom_site_label_2
_geom_bond_distance
_geom_bond_site_symmetry_2
_geom_bond_publ_flag
S1 O2 1.4287(14) . ?
S1 O1 1.4434(14) . ?
S1 N1 1.6095(16) . ?
S1 C18 1.789(2) . ?
N1 C9 1.460(3) . ?
N1 C1 1.485(2) . ?
N2 C11 1.367(3) . ?
N2 C12 1.380(3) . ?
C1 C10 1.506(3) . ?
C1 C2 1.527(3) . ?
C2 C3 1.389(3) . ?
C2 C7 1.396(3) . ?
C3 C4 1.376(3) . ?
C4 C5 1.385(3) . ?
C5 C6 1.374(3) . ?
C6 C7 1.401(3) . ?
C7 C8 1.512(3) . ?
C8 C9 1.512(3) . ?
C10 C11 1.362(3) . ?
C10 C17 1.435(3) . ?
C12 C13 1.390(3) . ?
C12 C17 1.410(3) . ?
C13 C14 1.376(3) . ?
C14 C15 1.411(3) . ?
C15 C16 1.382(3) . ?
C16 C17 1.404(3) . ?
C18 C19 1.504(3) . ?
C19 C24 1.387(3) . ?
C19 C20 1.387(3) . ?
C20 C21 1.383(3) . ?
C21 C22 1.386(3) . ?
C22 C23 1.386(3) . ?
C23 C24 1.394(3) . ?
S2 O4 1.4324(15) . ?
S2 O3 1.4416(15) . ?
S2 N3 1.6104(16) . ?
S2 C42 1.7932(19) . ?
N3 C33 1.470(3) . ?
N3 C25 1.486(2) . ?
N4 C35 1.370(3) . ?
N4 C36 1.377(3) . ?
C25 C34 1.513(3) . ?
C25 C26 1.527(3) . ?
C26 C31 1.387(3) . ?
C26 C27 1.406(3) . ?
C27 C28 1.387(3) . ?
C28 C29 1.385(3) . ?
C29 C30 1.372(3) . ?
C30 C31 1.405(3) . ?
C31 C32 1.503(3) . ?
C32 C33 1.509(3) . ?
C34 C35 1.363(3) . ?
C34 C41 1.442(3) . ?
C36 C37 1.395(3) . ?
C36 C41 1.412(3) . ?
C37 C38 1.380(3) . ?
C38 C39 1.403(3) . ?
C39 C40 1.384(3) . ?
C40 C41 1.403(3) . ?
C42 C43 1.503(3) . ?
C43 C44 1.386(3) . ?
C43 C48 1.393(3) . ?
C44 C45 1.394(3) . ?
C45 C46 1.380(4) . ?
C46 C47 1.375(4) . ?
C47 C48 1.387(3) . ?

loop_
_geom_torsion_atom_site_label_1
_geom_torsion_atom_site_label_2
_geom_torsion_atom_site_label_3
_geom_torsion_atom_site_label_4
_geom_torsion
_geom_torsion_site_symmetry_1
_geom_torsion_site_symmetry_2
_geom_torsion_site_symmetry_3
_geom_torsion_site_symmetry_4
_geom_torsion_publ_flag
O2 S1 N1 C9 -161.78(15) . . . . ?
O1 S1 N1 C9 -32.96(18) . . . . ?
C18 S1 N1 C9 82.09(17) . . . . ?
O2 S1 N1 C1 29.25(17) . . . . ?
O1 S1 N1 C1 158.07(15) . . . . ?
C18 S1 N1 C1 -86.88(17) . . . . ?
C9 N1 C1 C10 -80.1(2) . . . . ?
S1 N1 C1 C10 89.55(19) . . . . ?
C9 N1 C1 C2 47.8(2) . . . . ?
S1 N1 C1 C2 -142.55(14) . . . . ?
N1 C1 C2 C3 167.64(18) . . . . ?
C10 C1 C2 C3 -64.6(2) . . . . ?
N1 C1 C2 C7 -8.6(3) . . . . ?
C10 C1 C2 C7 119.1(2) . . . . ?
C7 C2 C3 C4 2.1(3) . . . . ?
C1 C2 C3 C4 -174.3(2) . . . . ?
C2 C3 C4 C5 0.7(4) . . . . ?
C3 C4 C5 C6 -2.1(4) . . . . ?
C4 C5 C6 C7 0.7(3) . . . . ?
C3 C2 C7 C6 -3.4(3) . . . . ?
C1 C2 C7 C6 172.78(19) . . . . ?
C3 C2 C7 C8 175.8(2) . . . . ?
C1 C2 C7 C8 -8.0(3) . . . . ?
C5 C6 C7 C2 2.1(3) . . . . ?
C5 C6 C7 C8 -177.1(2) . . . . ?
C2 C7 C8 C9 -11.6(3) . . . . ?
C6 C7 C8 C9 167.58(19) . . . . ?
C1 N1 C9 C8 -69.1(2) . . . . ?
S1 N1 C9 C8 121.22(17) . . . . ?
C7 C8 C9 N1 46.6(2) . . . . ?
N1 C1 C10 C11 80.3(2) . . . . ?
C2 C1 C10 C11 -44.4(3) . . . . ?
N1 C1 C10 C17 -99.2(2) . . . . ?
C2 C1 C10 C17 136.0(2) . . . . ?
C17 C10 C11 N2 0.6(2) . . . . ?
C1 C10 C11 N2 -178.99(18) . . . . ?
C12 N2 C11 C10 -1.4(2) . . . . ?
C11 N2 C12 C13 -177.9(2) . . . . ?
C11 N2 C12 C17 1.6(2) . . . . ?
N2 C12 C13 C14 -179.9(2) . . . . ?
C17 C12 C13 C14 0.5(3) . . . . ?
C12 C13 C14 C15 0.6(3) . . . . ?
C13 C14 C15 C16 -1.5(3) . . . . ?
C14 C15 C16 C17 1.2(3) . . . . ?
C15 C16 C17 C12 0.0(3) . . . . ?
C15 C16 C17 C10 -179.0(2) . . . . ?
N2 C12 C17 C16 179.55(17) . . . . ?
C13 C12 C17 C16 -0.8(3) . . . . ?
N2 C12 C17 C10 -1.3(2) . . . . ?
C13 C12 C17 C10 178.35(18) . . . . ?
C11 C10 C17 C16 179.4(2) . . . . ?
C1 C10 C17 C16 -1.0(4) . . . . ?
C11 C10 C17 C12 0.4(2) . . . . ?
C1 C10 C17 C12 -179.98(18) . . . . ?
O2 S1 C18 C19 59.99(16) . . . . ?
O1 S1 C18 C19 -68.70(16) . . . . ?
N1 S1 C18 C19 176.24(13) . . . . ?
S1 C18 C19 C24 -97.37(19) . . . . ?
S1 C18 C19 C20 79.5(2) . . . . ?
C24 C19 C20 C21 1.2(3) . . . . ?
C18 C19 C20 C21 -175.7(2) . . . . ?
C19 C20 C21 C22 -0.6(3) . . . . ?
C20 C21 C22 C23 -0.5(4) . . . . ?
C21 C22 C23 C24 1.1(3) . . . . ?
C20 C19 C24 C23 -0.6(3) . . . . ?
C18 C19 C24 C23 176.24(19) . . . . ?
C22 C23 C24 C19 -0.5(3) . . . . ?
O4 S2 N3 C33 -168.68(14) . . . . ?
O3 S2 N3 C33 -38.89(17) . . . . ?
C42 S2 N3 C33 73.83(17) . . . . ?
O4 S2 N3 C25 30.96(17) . . . . ?
O3 S2 N3 C25 160.75(14) . . . . ?
C42 S2 N3 C25 -86.53(16) . . . . ?
C33 N3 C25 C34 -81.4(2) . . . . ?
S2 N3 C25 C34 79.8(2) . . . . ?
C33 N3 C25 C26 44.1(2) . . . . ?
S2 N3 C25 C26 -154.69(13) . . . . ?
N3 C25 C26 C31 -7.2(2) . . . . ?
C34 C25 C26 C31 119.3(2) . . . . ?
N3 C25 C26 C27 172.16(17) . . . . ?
C34 C25 C26 C27 -61.4(2) . . . . ?
C31 C26 C27 C28 1.5(3) . . . . ?
C25 C26 C27 C28 -177.85(18) . . . . ?
C26 C27 C28 C29 -0.2(3) . . . . ?
C27 C28 C29 C30 -0.5(3) . . . . ?
C28 C29 C30 C31 -0.3(3) . . . . ?
C27 C26 C31 C30 -2.2(3) . . . . ?
C25 C26 C31 C30 177.10(18) . . . . ?
C27 C26 C31 C32 176.90(19) . . . . ?
C25 C26 C31 C32 -3.8(3) . . . . ?
C29 C30 C31 C26 1.6(3) . . . . ?
C29 C30 C31 C32 -177.5(2) . . . . ?
C26 C31 C32 C33 -19.5(3) . . . . ?
C30 C31 C32 C33 159.60(19) . . . . ?
C25 N3 C33 C32 -69.2(2) . . . . ?
S2 N3 C33 C32 129.09(15) . . . . ?
C31 C32 C33 N3 52.4(2) . . . . ?
N3 C25 C34 C35 89.7(2) . . . . ?
C26 C25 C34 C35 -33.7(3) . . . . ?
N3 C25 C34 C41 -91.5(2) . . . . ?
C26 C25 C34 C41 145.05(18) . . . . ?
C41 C34 C35 N4 1.1(2) . . . . ?
C25 C34 C35 N4 -179.92(17) . . . . ?
C36 N4 C35 C34 -1.4(2) . . . . ?
C35 N4 C36 C37 -179.75(19) . . . . ?
C35 N4 C36 C41 1.1(2) . . . . ?
N4 C36 C37 C38 -179.43(19) . . . . ?
C41 C36 C37 C38 -0.4(3) . . . . ?
C36 C37 C38 C39 -0.6(3) . . . . ?
C37 C38 C39 C40 0.7(3) . . . . ?
C38 C39 C40 C41 0.0(3) . . . . ?
C39 C40 C41 C36 -0.9(3) . . . . ?
C39 C40 C41 C34 -179.9(2) . . . . ?
N4 C36 C41 C40 -179.66(17) . . . . ?
C37 C36 C41 C40 1.1(3) . . . . ?
N4 C36 C41 C34 -0.4(2) . . . . ?
C37 C36 C41 C34 -179.66(17) . . . . ?
C35 C34 C41 C40 178.7(2) . . . . ?
C25 C34 C41 C40 -0.3(3) . . . . ?
C35 C34 C41 C36 -0.4(2) . . . . ?
C25 C34 C41 C36 -179.40(17) . . . . ?
O4 S2 C42 C43 58.76(18) . . . . ?
O3 S2 C42 C43 -70.61(17) . . . . ?
N3 S2 C42 C43 175.60(15) . . . . ?
S2 C42 C43 C44 74.8(2) . . . . ?
S2 C42 C43 C48 -106.7(2) . . . . ?
C48 C43 C44 C45 0.2(3) . . . . ?
C42 C43 C44 C45 178.68(19) . . . . ?
C43 C44 C45 C46 -0.3(3) . . . . ?
C44 C45 C46 C47 -0.1(3) . . . . ?
C45 C46 C47 C48 0.5(3) . . . . ?
C46 C47 C48 C43 -0.6(3) . . . . ?
C44 C43 C48 C47 0.3(3) . . . . ?
C42 C43 C48 C47 -178.2(2) . . . . ?
